data_9012064
loop_
_publ_author_name
'Feutelais, Y.'
'Legendre, B.'
'Rodier, N.'
'Agafonov, V.'

_publ_section_title
;
 A study of the phases in the bismuth - tellurium system
;
_journal_name_full 'Materials Research Bulletin'
_journal_page_first 591
_journal_page_last 596
_journal_paper_doi 10.1016/0025-5408(93)90055-I
_journal_volume 28
_journal_year 1993
_chemical_compound_source Synthetic
_chemical_formula_sum 'Bi2 Te3'
_chemical_name_mineral Tellurobismuthite
_space_group_IT_number 166
_symmetry_space_group_name_Hall '-R 3 2"'
_symmetry_space_group_name_H-M 'R -3 m :H'
_cell_angle_alpha 90
_cell_angle_beta 90
_cell_angle_gamma 120
_cell_length_a 4.395
_cell_length_b 4.395
_cell_length_c 30.440
_cell_formula_units_Z 3
_cell_volume 509.205
_database_code_amcsd 0014367
_exptl_crystal_density_diffrn 7.834
_cod_original_sg_symbol_H-M 'R -3 m'
_cod_database_code 9012064

loop_
_space_group_symop_operation_xyz
x,y,z
2/3+x,1/3+y,1/3+z
1/3+x,2/3+y,2/3+z
x,x-y,z
2/3+x,1/3+x-y,1/3+z
1/3+x,2/3+x-y,2/3+z
y,x,-z
2/3+y,1/3+x,1/3-z
1/3+y,2/3+x,2/3-z
-x+y,y,z
2/3-x+y,1/3+y,1/3+z
1/3-x+y,2/3+y,2/3+z
-x,-x+y,-z
2/3-x,1/3-x+y,1/3-z
1/3-x,2/3-x+y,2/3-z
-y,-x,z
2/3-y,1/3-x,1/3+z
1/3-y,2/3-x,2/3+z
x-y,-y,-z
2/3+x-y,1/3-y,1/3-z
1/3+x-y,2/3-y,2/3-z
y,-x+y,-z
2/3+y,1/3-x+y,1/3-z
1/3+y,2/3-x+y,2/3-z
-x+y,-x,z
2/3-x+y,1/3-x,1/3+z
1/3-x+y,2/3-x,2/3+z
-x,-y,-z
2/3-x,1/3-y,1/3-z
1/3-x,2/3-y,2/3-z
-y,x-y,z
2/3-y,1/3+x-y,1/3+z
1/3-y,2/3+x-y,2/3+z
x-y,x,-z
2/3+x-y,1/3+x,1/3-z
1/3+x-y,2/3+x,2/3-z

loop_
_atom_site_aniso_label
_atom_site_aniso_U_11
_atom_site_aniso_U_22
_atom_site_aniso_U_33
_atom_site_aniso_U_12
_atom_site_aniso_U_13
_atom_site_aniso_U_23
Bi 0.02260 0.02260 0.02441 0.01130 0.00000 0.00000
Te1 0.01916 0.01916 0.01408 0.00961 0.00000 0.00000
Te2 0.02092 0.02092 0.01549 0.01050 0.00000 0.00000

loop_
_atom_site_label
_atom_site_fract_x
_atom_site_fract_y
_atom_site_fract_z
_atom_site_U_iso_or_equiv
Bi 0.00000 0.00000 0.40046 0.02330
Te1 0.00000 0.00000 0.00000 0.01748
Te2 0.00000 0.00000 0.79030 0.01912

loop_
_cod_related_entry_id
_cod_related_entry_database
_cod_related_entry_code
1 AMCSD 0014367
